data_1540980
loop_
_publ_author_name
'Sidhu, S.S.'
'Satya Murthy, N.S.'
'Campos, F.P.'
'Zauberis, D.D.'

_publ_section_title
;
 Neutron and X-ray diffraction studies of non-stoichiometric metal
 hydrides
;
_journal_name_full 'Advances in Chemistry Series'
_journal_page_first 87
_journal_page_last 98
_journal_volume 39
_journal_year 1963
_chemical_formula_sum 'D4 Zr2'
_chemical_name_systematic 'Zr2 D4'
_space_group_IT_number 139
_symmetry_space_group_name_Hall '-I 4 2'
_symmetry_space_group_name_H-M 'I 4/m m m'
_cell_angle_alpha 90
_cell_angle_beta 90
_cell_angle_gamma 90
_cell_formula_units_Z 1
_cell_length_a 3.495
_cell_length_b 3.495
_cell_length_c 4.463
_cell_volume 54.516
_citation_journal_id_ASTM ADCSAJ
_cod_data_source_file Sidhu_ADCSAJ_1963_1238.cif
_cod_data_source_block D4Zr2
_cod_original_cell_volume 54.51565
_cod_database_code 1540980

loop_
_symmetry_equiv_pos_as_xyz
x,y,z
-y,x,z
-x,-y,z
y,-x,z
x,-y,-z
y,x,-z
-x,y,-z
-y,-x,-z
-x,-y,-z
y,-x,-z
x,y,-z
-y,x,-z
-x,y,z
-y,-x,z
x,-y,z
y,x,z
x+1/2,y+1/2,z+1/2
-y+1/2,x+1/2,z+1/2
-x+1/2,-y+1/2,z+1/2
y+1/2,-x+1/2,z+1/2
x+1/2,-y+1/2,-z+1/2
y+1/2,x+1/2,-z+1/2
-x+1/2,y+1/2,-z+1/2
-y+1/2,-x+1/2,-z+1/2
-x+1/2,-y+1/2,-z+1/2
y+1/2,-x+1/2,-z+1/2
x+1/2,y+1/2,-z+1/2
-y+1/2,x+1/2,-z+1/2
-x+1/2,y+1/2,z+1/2
-y+1/2,-x+1/2,z+1/2
x+1/2,-y+1/2,z+1/2
y+1/2,x+1/2,z+1/2

loop_
_atom_site_label
_atom_site_type_symbol
_atom_site_fract_x
_atom_site_fract_y
_atom_site_fract_z
_atom_site_occupancy
_atom_site_U_iso_or_equiv
D1 D 0 0.5 0.25 1 0.0
Zr1 Zr 0 0 0 1 0.0
